data_7135879
loop_
_publ_author_name
'Wang, Ming'
'Yang, Daojie'
'Lv, Yonghui'
'Liu, Haichao'
'Wang, Kai'
'Dai, Yuxiang'

_publ_section_title
;
 Pressure-Induced Emission Enhancement in
 2-(anthracen-9-yl)-9Hthioxanthen-9-one Crystals with \p-\p Stacked
 Thioxanthone Dimers
;
_journal_name_full 'Chemical Communications'
_journal_paper_doi 10.1039/D6CC02256A
_journal_year 2026
_chemical_formula_moiety 'C27 H16 O S'
_chemical_formula_sum 'C27 H16 O S'
_chemical_formula_weight 388.46
_chemical_name_systematic '2-(anthracen-9-yl)-9H-thioxanthen-9-one (TX-AN)'
_space_group_crystal_system monoclinic
_space_group_IT_number 15
_space_group_name_Hall '-C 2yc'
_space_group_name_H-M_alt 'C 1 2/c 1'
_atom_sites_solution_hydrogens geom
_audit_creation_method SHELXL-2014/7
_audit_update_record
;
2026-01-09 deposited with the CCDC.	2026-06-01 downloaded from the CCDC.
;
_cell_angle_alpha 90
_cell_angle_beta 114.090(9)
_cell_angle_gamma 90
_cell_formula_units_Z 8
_cell_length_a 30.900(4)
_cell_length_b 7.5662(9)
_cell_length_c 18.161(2)
_cell_measurement_reflns_used 8932
_cell_measurement_temperature 303(2)
_cell_measurement_theta_max 25
_cell_measurement_theta_min 2.89
_cell_volume 3876.2(8)
_computing_cell_refinement 'Bruker D8 Venture'
_computing_data_collection 'Bruker D8 Venture'
_computing_data_reduction 'Bruker D8 Venture'
_computing_molecular_graphics 'Bruker SHELXTL'
_computing_publication_material 'Bruker SHELXTL'
_computing_structure_refinement 'SHELXL-2014/7 (Sheldrick, 2015)'
_computing_structure_solution 'SHELXT-2014/7 (Sheldrick, 2015)'
_diffrn_ambient_temperature 303(2)
_diffrn_measured_fraction_theta_full 0.999
_diffrn_measured_fraction_theta_max 0.999
_diffrn_measurement_device_type 'D8 VENTURE PHOTON II'
_diffrn_measurement_method 'phi and omega scans'
_diffrn_radiation_type MoK\a
_diffrn_radiation_wavelength 0.71073
_diffrn_reflns_av_R_equivalents 0.0880
_diffrn_reflns_av_unetI/netI 0.0466
_diffrn_reflns_Laue_measured_fraction_full 0.999
_diffrn_reflns_Laue_measured_fraction_max 0.999
_diffrn_reflns_limit_h_max 36
_diffrn_reflns_limit_h_min -36
_diffrn_reflns_limit_k_max 8
_diffrn_reflns_limit_k_min -8
_diffrn_reflns_limit_l_max 21
_diffrn_reflns_limit_l_min -21
_diffrn_reflns_number 31047
_diffrn_reflns_point_group_measured_fraction_full 0.999
_diffrn_reflns_point_group_measured_fraction_max 0.999
_diffrn_reflns_theta_full 24.998
_diffrn_reflns_theta_max 24.998
_diffrn_reflns_theta_min 2.787
_diffrn_source 'fine-focus sealed tube'
_exptl_absorpt_coefficient_mu 0.183
_exptl_absorpt_correction_T_max 0.982
_exptl_absorpt_correction_T_min 0.973
_exptl_absorpt_correction_type multi-scan
_exptl_crystal_colour colorless
_exptl_crystal_density_diffrn 1.331
_exptl_crystal_description BLOCK
_exptl_crystal_F_000 1616
_exptl_crystal_preparation Luminescent
_exptl_crystal_recrystallization_method 'Re-crystallisation from solvent: dichloromethane and methanol'
_exptl_crystal_size_max 0.150
_exptl_crystal_size_mid 0.120
_exptl_crystal_size_min 0.100
_refine_diff_density_max 0.289
_refine_diff_density_min -0.318
_refine_diff_density_rms 0.058
_refine_ls_extinction_method none
_refine_ls_goodness_of_fit_ref 1.020
_refine_ls_hydrogen_treatment constr
_refine_ls_matrix_type full
_refine_ls_number_parameters 262
_refine_ls_number_reflns 3401
_refine_ls_number_restraints 0
_refine_ls_restrained_S_all 1.020
_refine_ls_R_factor_all 0.0961
_refine_ls_R_factor_gt 0.0654
_refine_ls_shift/su_max 0.000
_refine_ls_shift/su_mean 0.000
_refine_ls_structure_factor_coef Fsqd
_refine_ls_weighting_details 'w=1/[\s^2^(Fo^2^)+(0.0667P)^2^+9.1578P] where P=(Fo^2^+2Fc^2^)/3'
_refine_ls_weighting_scheme calc
_refine_ls_wR_factor_gt 0.1429
_refine_ls_wR_factor_ref 0.1607
_reflns_Friedel_coverage 0.000
_reflns_number_gt 2481
_reflns_number_total 3401
_reflns_threshold_expression 'I > 2\s(I)'
_cod_data_source_file d6cc02256a2.cif
_cod_data_source_block mo_TXAN
_cod_original_cell_volume 3876.2(9)
_cod_original_sg_symbol_H-M 'C 2/c'
_cod_database_code 7135879
_shelx_shelxl_version_number 2014/7
_shelx_space_group_comment
;
The symmetry employed for this shelxl refinement is uniquely defined
by the following loop, which should always be used as a source of
symmetry information in preference to the above space-group names.
They are only intended as comments.
;
_shelx_estimated_absorpt_t_min 0.973
_shelx_estimated_absorpt_t_max 0.982

loop_
_space_group_symop_operation_xyz
'x, y, z'
'-x, y, -z+1/2'
'x+1/2, y+1/2, z'
'-x+1/2, y+1/2, -z+1/2'
'-x, -y, -z'
'x, -y, z-1/2'
'-x+1/2, -y+1/2, -z'
'x+1/2, -y+1/2, z-1/2'

loop_
_atom_site_label
_atom_site_type_symbol
_atom_site_fract_x
_atom_site_fract_y
_atom_site_fract_z
_atom_site_U_iso_or_equiv
_atom_site_adp_type
_atom_site_occupancy
_atom_site_site_symmetry_order
_atom_site_calc_flag
_atom_site_refinement_flags_posn
_atom_site_refinement_flags_adp
_atom_site_refinement_flags_occupancy
_atom_site_disorder_assembly
_atom_site_disorder_group
C1 C 0.33950(10) 0.9872(4) 0.79916(19) 0.0305(7) Uani 1 1 d . . . . .
C2 C 0.37697(11) 0.9141(4) 0.8683(2) 0.0388(8) Uani 1 1 d . . . . .
H2 H 0.3948 0.8215 0.8614 0.047 Uiso 1 1 calc R U . . .
C3 C 0.38728(13) 0.9759(5) 0.9434(2) 0.0494(10) Uani 1 1 d . . . . .
H3 H 0.4118 0.9253 0.9874 0.059 Uiso 1 1 calc R U . . .
C4 C 0.36094(14) 1.1173(6) 0.9553(3) 0.0575(11) Uani 1 1 d . . . . .
H4 H 0.3682 1.1590 1.0072 0.069 Uiso 1 1 calc R U . . .
C5 C 0.32563(14) 1.1917(5) 0.8925(2) 0.0517(10) Uani 1 1 d . . . . .
H5 H 0.3090 1.2856 0.9015 0.062 Uiso 1 1 calc R U . . .
C6 C 0.31292(12) 1.1306(4) 0.8122(2) 0.0361(8) Uani 1 1 d . . . . .
C7 C 0.27486(11) 1.2002(4) 0.7464(2) 0.0399(8) Uani 1 1 d . . . . .
H7 H 0.2575 1.2923 0.7549 0.048 Uiso 1 1 calc R U . . .
C8 C 0.26211(11) 1.1374(4) 0.6691(2) 0.0350(8) Uani 1 1 d . . . . .
C9 C 0.22238(13) 1.2037(5) 0.6026(2) 0.0479(9) Uani 1 1 d . . . . .
H9 H 0.2044 1.2936 0.6110 0.058 Uiso 1 1 calc R U . . .
C10 C 0.21009(13) 1.1401(5) 0.5277(2) 0.0535(10) Uani 1 1 d . . . . .
H10 H 0.1834 1.1842 0.4854 0.064 Uiso 1 1 calc R U . . .
C11 C 0.23730(13) 1.0072(5) 0.5128(2) 0.0499(10) Uani 1 1 d . . . . .
H11 H 0.2290 0.9666 0.4605 0.060 Uiso 1 1 calc R U . . .
C12 C 0.27557(12) 0.9378(4) 0.5742(2) 0.0401(8) Uani 1 1 d . . . . .
H12 H 0.2931 0.8498 0.5633 0.048 Uiso 1 1 calc R U . . .
C13 C 0.28942(11) 0.9975(4) 0.65528(19) 0.0305(7) Uani 1 1 d . . . . .
C14 C 0.32761(11) 0.9225(4) 0.72120(19) 0.0295(7) Uani 1 1 d . . . . .
C15 C 0.35431(10) 0.7706(4) 0.70711(18) 0.0298(7) Uani 1 1 d . . . . .
C16 C 0.39168(11) 0.7971(4) 0.68583(18) 0.0309(7) Uani 1 1 d . . . . .
H16 H 0.4010 0.9123 0.6818 0.037 Uiso 1 1 calc R U . . .
C17 C 0.41618(10) 0.6579(4) 0.67002(18) 0.0250(7) Uani 1 1 d . . . . .
C18 C 0.40246(10) 0.4855(4) 0.67712(18) 0.0277(7) Uani 1 1 d . . . . .
C19 C 0.36489(12) 0.4579(4) 0.6998(2) 0.0384(8) Uani 1 1 d . . . . .
H19 H 0.3559 0.3430 0.7053 0.046 Uiso 1 1 calc R U . . .
C20 C 0.34116(12) 0.5964(4) 0.7139(2) 0.0382(8) Uani 1 1 d . . . . .
H20 H 0.3159 0.5749 0.7281 0.046 Uiso 1 1 calc R U . . .
C21 C 0.45497(11) 0.7008(4) 0.6453(2) 0.0330(7) Uani 1 1 d . . . . .
C22 C 0.48323(10) 0.5597(4) 0.63121(18) 0.0300(7) Uani 1 1 d . . . . .
C23 C 0.52053(11) 0.6079(5) 0.6106(2) 0.0390(8) Uani 1 1 d . . . . .
H23 H 0.5265 0.7270 0.6062 0.047 Uiso 1 1 calc R U . . .
C24 C 0.54834(13) 0.4836(5) 0.5966(2) 0.0515(10) Uani 1 1 d . . . . .
H24 H 0.5732 0.5183 0.5835 0.062 Uiso 1 1 calc R U . . .
C25 C 0.53953(13) 0.3063(5) 0.6020(2) 0.0551(11) Uani 1 1 d . . . . .
H25 H 0.5585 0.2216 0.5925 0.066 Uiso 1 1 calc R U . . .
C26 C 0.50303(13) 0.2547(5) 0.6213(2) 0.0485(10) Uani 1 1 d . . . . .
H26 H 0.4972 0.1350 0.6246 0.058 Uiso 1 1 calc R U . . .
C27 C 0.47442(11) 0.3800(4) 0.63604(19) 0.0319(7) Uani 1 1 d . . . . .
O1 O 0.46348(10) 0.8556(3) 0.63665(19) 0.0625(8) Uani 1 1 d . . . . .
S1 S 0.42914(3) 0.29679(10) 0.65984(6) 0.0403(3) Uani 1 1 d . . . . .

loop_
_atom_site_aniso_label
_atom_site_aniso_U_11
_atom_site_aniso_U_22
_atom_site_aniso_U_33
_atom_site_aniso_U_23
_atom_site_aniso_U_13
_atom_site_aniso_U_12
C1 0.0268(16) 0.0254(16) 0.046(2) -0.0010(14) 0.0220(15) -0.0058(13)
C2 0.0328(18) 0.0367(19) 0.050(2) 0.0011(16) 0.0199(17) -0.0041(15)
C3 0.038(2) 0.063(3) 0.043(2) -0.0016(19) 0.0122(17) -0.0142(19)
C4 0.054(2) 0.076(3) 0.049(3) -0.024(2) 0.028(2) -0.019(2)
C5 0.053(2) 0.053(2) 0.062(3) -0.022(2) 0.036(2) -0.008(2)
C6 0.0390(19) 0.0292(17) 0.052(2) -0.0092(16) 0.0303(17) -0.0069(15)
C7 0.0388(19) 0.0286(18) 0.063(2) -0.0045(17) 0.0315(19) 0.0040(16)
C8 0.0344(18) 0.0243(16) 0.054(2) 0.0033(15) 0.0262(17) 0.0022(14)
C9 0.045(2) 0.040(2) 0.064(3) 0.0081(19) 0.026(2) 0.0152(18)
C10 0.045(2) 0.047(2) 0.060(3) 0.020(2) 0.013(2) 0.0129(19)
C11 0.060(2) 0.044(2) 0.043(2) 0.0041(18) 0.0183(19) 0.000(2)
C12 0.046(2) 0.0315(18) 0.049(2) 0.0008(16) 0.0251(18) 0.0009(16)
C13 0.0317(17) 0.0223(15) 0.044(2) 0.0022(14) 0.0226(15) -0.0008(13)
C14 0.0329(17) 0.0218(15) 0.041(2) 0.0010(14) 0.0224(15) -0.0020(13)
C15 0.0290(17) 0.0257(16) 0.0378(18) -0.0008(14) 0.0169(15) 0.0032(13)
C16 0.0370(18) 0.0175(15) 0.0418(19) 0.0018(14) 0.0198(15) -0.0006(14)
C17 0.0240(15) 0.0174(14) 0.0342(17) -0.0013(12) 0.0125(13) 0.0002(12)
C18 0.0282(16) 0.0191(15) 0.0358(18) -0.0010(13) 0.0132(14) 0.0026(13)
C19 0.043(2) 0.0192(16) 0.060(2) 0.0026(15) 0.0278(18) -0.0031(15)
C20 0.0378(19) 0.0257(17) 0.062(2) 0.0007(16) 0.0318(18) -0.0030(15)
C21 0.0336(17) 0.0210(16) 0.049(2) 0.0006(15) 0.0209(16) -0.0018(14)
C22 0.0250(16) 0.0317(17) 0.0325(18) -0.0024(14) 0.0110(14) -0.0010(13)
C23 0.0347(19) 0.0349(19) 0.052(2) -0.0049(16) 0.0224(17) -0.0041(15)
C24 0.038(2) 0.054(2) 0.073(3) -0.010(2) 0.033(2) -0.0018(18)
C25 0.047(2) 0.045(2) 0.082(3) -0.011(2) 0.036(2) 0.0100(19)
C26 0.049(2) 0.0306(19) 0.072(3) -0.0082(17) 0.031(2) 0.0031(16)
C27 0.0268(16) 0.0297(17) 0.0391(19) -0.0039(14) 0.0135(14) 0.0005(14)
O1 0.0670(18) 0.0266(14) 0.125(3) 0.0031(14) 0.0707(18) -0.0015(12)
S1 0.0455(5) 0.0171(4) 0.0681(6) -0.0021(4) 0.0332(5) 0.0019(4)

loop_
_atom_type_symbol
_atom_type_description
_atom_type_scat_dispersion_real
_atom_type_scat_dispersion_imag
_atom_type_scat_source
C C 0.0033 0.0016 'International Tables Vol C Tables 4.2.6.8 and 6.1.1.4'
H H 0.0000 0.0000 'International Tables Vol C Tables 4.2.6.8 and 6.1.1.4'
O O 0.0106 0.0060 'International Tables Vol C Tables 4.2.6.8 and 6.1.1.4'
S S 0.1246 0.1234 'International Tables Vol C Tables 4.2.6.8 and 6.1.1.4'

loop_
_geom_angle_atom_site_label_1
_geom_angle_atom_site_label_2
_geom_angle_atom_site_label_3
_geom_angle
_geom_angle_site_symmetry_1
_geom_angle_site_symmetry_3
_geom_angle_publ_flag
C14 C1 C2 122.6(3) . . ?
C14 C1 C6 119.9(3) . . ?
C2 C1 C6 117.4(3) . . ?
C3 C2 C1 121.7(3) . . ?
C3 C2 H2 119.1 . . ?
C1 C2 H2 119.1 . . ?
C2 C3 C4 120.2(4) . . ?
C2 C3 H3 119.9 . . ?
C4 C3 H3 119.9 . . ?
C5 C4 C3 120.5(4) . . ?
C5 C4 H4 119.8 . . ?
C3 C4 H4 119.8 . . ?
C4 C5 C6 121.7(4) . . ?
C4 C5 H5 119.2 . . ?
C6 C5 H5 119.2 . . ?
C7 C6 C5 122.6(3) . . ?
C7 C6 C1 118.9(3) . . ?
C5 C6 C1 118.4(3) . . ?
C8 C7 C6 122.2(3) . . ?
C8 C7 H7 118.9 . . ?
C6 C7 H7 118.9 . . ?
C7 C8 C9 122.2(3) . . ?
C7 C8 C13 119.2(3) . . ?
C9 C8 C13 118.6(3) . . ?
C10 C9 C8 121.6(3) . . ?
C10 C9 H9 119.2 . . ?
C8 C9 H9 119.2 . . ?
C9 C10 C11 120.5(3) . . ?
C9 C10 H10 119.8 . . ?
C11 C10 H10 119.8 . . ?
C12 C11 C10 120.6(4) . . ?
C12 C11 H11 119.7 . . ?
C10 C11 H11 119.7 . . ?
C11 C12 C13 121.2(3) . . ?
C11 C12 H12 119.4 . . ?
C13 C12 H12 119.4 . . ?
C14 C13 C12 122.8(3) . . ?
C14 C13 C8 119.6(3) . . ?
C12 C13 C8 117.5(3) . . ?
C1 C14 C13 120.1(3) . . ?
C1 C14 C15 120.4(3) . . ?
C13 C14 C15 119.5(3) . . ?
C16 C15 C20 118.0(3) . . ?
C16 C15 C14 121.4(3) . . ?
C20 C15 C14 120.5(3) . . ?
C15 C16 C17 122.5(3) . . ?
C15 C16 H16 118.8 . . ?
C17 C16 H16 118.8 . . ?
C18 C17 C16 118.5(3) . . ?
C18 C17 C21 123.3(3) . . ?
C16 C17 C21 118.2(3) . . ?
C17 C18 C19 119.2(3) . . ?
C17 C18 S1 124.5(2) . . ?
C19 C18 S1 116.2(2) . . ?
C20 C19 C18 121.1(3) . . ?
C20 C19 H19 119.5 . . ?
C18 C19 H19 119.5 . . ?
C19 C20 C15 120.7(3) . . ?
C19 C20 H20 119.7 . . ?
C15 C20 H20 119.7 . . ?
O1 C21 C22 120.0(3) . . ?
O1 C21 C17 119.5(3) . . ?
C22 C21 C17 120.5(3) . . ?
C27 C22 C23 118.3(3) . . ?
C27 C22 C21 123.6(3) . . ?
C23 C22 C21 118.1(3) . . ?
C24 C23 C22 121.3(3) . . ?
C24 C23 H23 119.3 . . ?
C22 C23 H23 119.3 . . ?
C23 C24 C25 119.9(3) . . ?
C23 C24 H24 120.0 . . ?
C25 C24 H24 120.0 . . ?
C26 C25 C24 120.2(3) . . ?
C26 C25 H25 119.9 . . ?
C24 C25 H25 119.9 . . ?
C25 C26 C27 120.6(3) . . ?
C25 C26 H26 119.7 . . ?
C27 C26 H26 119.7 . . ?
C22 C27 C26 119.6(3) . . ?
C22 C27 S1 124.4(2) . . ?
C26 C27 S1 116.0(2) . . ?
C18 S1 C27 103.64(15) . . ?

loop_
_geom_bond_atom_site_label_1
_geom_bond_atom_site_label_2
_geom_bond_distance
_geom_bond_site_symmetry_2
_geom_bond_publ_flag
C1 C14 1.398(4) . ?
C1 C2 1.427(5) . ?
C1 C6 1.437(4) . ?
C2 C3 1.351(5) . ?
C2 H2 0.9300 . ?
C3 C4 1.414(6) . ?
C3 H3 0.9300 . ?
C4 C5 1.339(6) . ?
C4 H4 0.9300 . ?
C5 C6 1.424(5) . ?
C5 H5 0.9300 . ?
C6 C7 1.394(5) . ?
C7 C8 1.378(5) . ?
C7 H7 0.9300 . ?
C8 C9 1.417(5) . ?
C8 C13 1.438(4) . ?
C9 C10 1.343(5) . ?
C9 H9 0.9300 . ?
C10 C11 1.405(5) . ?
C10 H10 0.9300 . ?
C11 C12 1.357(5) . ?
C11 H11 0.9300 . ?
C12 C13 1.428(5) . ?
C12 H12 0.9300 . ?
C13 C14 1.412(4) . ?
C14 C15 1.496(4) . ?
C15 C16 1.374(4) . ?
C15 C20 1.400(4) . ?
C16 C17 1.394(4) . ?
C16 H16 0.9300 . ?
C17 C18 1.393(4) . ?
C17 C21 1.478(4) . ?
C18 C19 1.396(4) . ?
C18 S1 1.740(3) . ?
C19 C20 1.362(4) . ?
C19 H19 0.9300 . ?
C20 H20 0.9300 . ?
C21 O1 1.224(4) . ?
C21 C22 1.467(4) . ?
C22 C27 1.396(4) . ?
C22 C23 1.398(4) . ?
C23 C24 1.366(5) . ?
C23 H23 0.9300 . ?
C24 C25 1.380(5) . ?
C24 H24 0.9300 . ?
C25 C26 1.367(5) . ?
C25 H25 0.9300 . ?
C26 C27 1.395(5) . ?
C26 H26 0.9300 . ?
C27 S1 1.742(3) . ?
